data_7212356
loop_
_publ_author_name
'Cai, Hong-Ling'
'Zhang, Tong'
'Chen, Li-Zhuang'
'Xiong, Ren-Gen'

_publ_section_title
;
 The first homochiral compound with temperature-independence of
 piezoelectric properties
;
_journal_issue 10
_journal_name_full 'Journal of Materials Chemistry'
_journal_page_first 1868
_journal_paper_doi 10.1039/b926053f
_journal_volume 20
_journal_year 2010
_chemical_absolute_configuration syn
_chemical_formula_sum 'C40 H54 Bi Cl7 N4 O5'
_chemical_formula_weight 1128.00
_chemical_name_systematic
;
?
;
_space_group_IT_number 1
_symmetry_cell_setting triclinic
_symmetry_space_group_name_Hall 'P 1'
_symmetry_space_group_name_H-M 'P 1'
_atom_sites_solution_hydrogens geom
_atom_sites_solution_primary direct
_atom_sites_solution_secondary difmap
_audit_creation_method SHELXL-97
_cell_angle_alpha 85.70(3)
_cell_angle_beta 76.62(3)
_cell_angle_gamma 72.83(3)
_cell_formula_units_Z 1
_cell_length_a 9.2119(18)
_cell_length_b 11.087(2)
_cell_length_c 11.866(2)
_cell_measurement_temperature 293(2)
_cell_volume 1126.4(4)
_computing_structure_refinement 'SHELXL-97 (Sheldrick, 1997)'
_computing_structure_solution 'SHELXS-97 (Sheldrick, 1990)'
_diffrn_ambient_temperature 293(2)
_diffrn_measured_fraction_theta_full 0.993
_diffrn_measured_fraction_theta_max 0.993
_diffrn_radiation_monochromator graphite
_diffrn_radiation_source 'fine-focus sealed tube'
_diffrn_radiation_type MoK\a
_diffrn_radiation_wavelength 0.71073
_diffrn_reflns_av_R_equivalents 0.0279
_diffrn_reflns_av_sigmaI/netI 0.0882
_diffrn_reflns_limit_h_max 11
_diffrn_reflns_limit_h_min -11
_diffrn_reflns_limit_k_max 14
_diffrn_reflns_limit_k_min -14
_diffrn_reflns_limit_l_max 15
_diffrn_reflns_limit_l_min -15
_diffrn_reflns_number 11777
_diffrn_reflns_theta_full 27.48
_diffrn_reflns_theta_max 27.48
_diffrn_reflns_theta_min 3.25
_exptl_absorpt_coefficient_mu 4.375
_exptl_absorpt_correction_T_max 1.0000
_exptl_absorpt_correction_T_min 0.8873
_exptl_absorpt_correction_type multi-scan
_exptl_crystal_density_diffrn 1.663
_exptl_crystal_density_method 'not measured'
_exptl_crystal_F_000 564
_exptl_crystal_size_max 0.35
_exptl_crystal_size_mid 0.3
_exptl_crystal_size_min 0.3
_refine_diff_density_max 1.075
_refine_diff_density_min -0.800
_refine_diff_density_rms 0.095
_refine_ls_abs_structure_details 'Flack H D (1983), Acta Cryst. A39, 876-881'
_refine_ls_abs_structure_Flack -0.0011(15)
_refine_ls_extinction_method none
_refine_ls_goodness_of_fit_ref 0.864
_refine_ls_hydrogen_treatment constr
_refine_ls_matrix_type full
_refine_ls_number_parameters 514
_refine_ls_number_reflns 9737
_refine_ls_number_restraints 4
_refine_ls_restrained_S_all 0.864
_refine_ls_R_factor_all 0.0319
_refine_ls_R_factor_gt 0.0317
_refine_ls_shift/su_max 0.003
_refine_ls_shift/su_mean 0.000
_refine_ls_structure_factor_coef Fsqd
_refine_ls_weighting_details 'calc w=1/[\s^2^(Fo^2^)+(0.0000P)^2^+0.0000P] where P=(Fo^2^+2Fc^2^)/3'
_refine_ls_weighting_scheme calc
_refine_ls_wR_factor_gt 0.0696
_refine_ls_wR_factor_ref 0.0739
_reflns_number_gt 9708
_reflns_number_total 9737
_reflns_threshold_expression >2sigma(I)
_cod_data_source_file b926053f.txt
_cod_data_source_block zh
_cod_depositor_comments
;
The following automatic conversions were performed:

'_chemical_absolute_configuration' value 'SYN' changed to 'syn'
according to /home/saulius/struct/CIF-dictionaries/cif_core.dic
dictionary named 'cif_core.dic' version 2.4.2 from
2011-04-26.

'_symmetry_cell_setting' value 'TRICLINIC' changed to
'triclinic' according to
/home/saulius/struct/CIF-dictionaries/cif_core.dic dictionary named
'cif_core.dic' version 2.4.2 from
2011-04-26.

'_exptl_absorpt_correction_type' value 'MULTI-SCAN'
changed to 'multi-scan' according to
/home/saulius/struct/CIF-dictionaries/cif_core.dic dictionary named
'cif_core.dic' version 2.4.2 from
2011-04-26.

'_refine_ls_hydrogen_treatment' value 'CONSTR' changed
to 'constr' according to
/home/saulius/struct/CIF-dictionaries/cif_core.dic dictionary named
'cif_core.dic' version 2.4.2 from 2011-04-26.

Automatic conversion script
Id: cif_fix_values 1891 2012-01-12 08:04:46Z andrius 
;
_cod_database_code 7212356

loop_
_symmetry_equiv_pos_as_xyz
'x, y, z'

loop_
_atom_site_label
_atom_site_type_symbol
_atom_site_fract_x
_atom_site_fract_y
_atom_site_fract_z
_atom_site_U_iso_or_equiv
_atom_site_adp_type
_atom_site_occupancy
_atom_site_symmetry_multiplicity
_atom_site_calc_flag
_atom_site_refinement_flags
Bi1 Bi 0.0590 0.4073 0.4219 0.02921(5) Uani 1 1 d .
C1 C 0.6508(8) 1.1675(6) 0.5596(6) 0.0521(16) Uani 1 1 d .
H1A H 0.6294 1.2319 0.6122 0.063 Uiso 1 1 calc R
C2 C 0.6001(7) 1.0633(6) 0.5917(5) 0.0425(14) Uani 1 1 d .
H2A H 0.5412 1.0590 0.6662 0.051 Uiso 1 1 calc R
C3 C 0.6331(6) 0.9654(5) 0.5180(5) 0.0333(12) Uani 1 1 d .
C4 C 0.7260(6) 0.9712(5) 0.4052(5) 0.0314(12) Uani 1 1 d .
C5 C 0.7731(8) 1.0811(7) 0.3729(6) 0.0394(15) Uani 1 1 d .
C6 C 0.8622(8) 1.0975(7) 0.2591(6) 0.0485(16) Uani 1 1 d .
H6A H 0.8921 1.1709 0.2400 0.058 Uiso 1 1 calc R
C7 C 0.9018(9) 1.0052(7) 0.1806(7) 0.0484(19) Uani 1 1 d .
H7A H 0.9594 1.0152 0.1069 0.058 Uiso 1 1 calc R
C8 C 0.8565(7) 0.8922(6) 0.2090(5) 0.0450(14) Uani 1 1 d .
C9 C 0.7743(7) 0.8729(6) 0.3217(6) 0.0403(14) Uani 1 1 d .
H9A H 0.7517 0.7967 0.3414 0.048 Uiso 1 1 calc R
C10 C 0.8310(9) 0.7063(6) 0.1367(6) 0.0579(19) Uani 1 1 d .
H10A H 0.8692 0.6556 0.0681 0.087 Uiso 1 1 calc R
H10B H 0.7196 0.7377 0.1507 0.087 Uiso 1 1 calc R
H10C H 0.8604 0.6558 0.2016 0.087 Uiso 1 1 calc R
C11 C 0.5622(7) 0.8544(6) 0.5592(5) 0.0406(13) Uani 1 1 d .
H11A H 0.6453 0.7747 0.5554 0.049 Uiso 1 1 calc R
C12 C 0.4514(7) 0.8484(5) 0.4813(5) 0.0319(12) Uani 1 1 d .
H12A H 0.5158 0.8251 0.4037 0.038 Uiso 1 1 calc R
C13 C 0.3227(8) 0.9682(5) 0.4680(6) 0.0402(15) Uani 1 1 d .
H13A H 0.3606 1.0177 0.4031 0.048 Uiso 1 1 calc R
H13B H 0.2926 1.0188 0.5375 0.048 Uiso 1 1 calc R
C14 C 0.1820(7) 0.9341(6) 0.4477(6) 0.0485(15) Uani 1 1 d .
H14A H 0.1110 1.0079 0.4188 0.058 Uiso 1 1 calc R
C15 C 0.0992(7) 0.8895(6) 0.5643(6) 0.0520(16) Uani 1 1 d .
H15A H 0.0504 0.9601 0.6169 0.062 Uiso 1 1 calc R
H15B H 0.0190 0.8544 0.5525 0.062 Uiso 1 1 calc R
C16 C 0.2211(9) 0.7884(7) 0.6158(7) 0.052(2) Uani 1 1 d .
H16A H 0.2435 0.8234 0.6802 0.062 Uiso 1 1 calc R
H16B H 0.1810 0.7176 0.6446 0.062 Uiso 1 1 calc R
C17 C 0.3275(8) 0.7056(6) 0.4195(6) 0.0463(17) Uani 1 1 d .
H17A H 0.2663 0.6466 0.4431 0.056 Uiso 1 1 calc R
H17B H 0.4214 0.6636 0.3643 0.056 Uiso 1 1 calc R
C18 C 0.2326(8) 0.8226(5) 0.3614(5) 0.0448(15) Uani 1 1 d .
H18A H 0.1377 0.8047 0.3530 0.054 Uiso 1 1 calc R
C19 C 0.3153(12) 0.8522(8) 0.2434(6) 0.083(3) Uani 1 1 d D
H19A H 0.3483 0.9242 0.2401 0.099 Uiso 1 1 calc R
C20 C 0.3479(11) 0.7984(8) 0.1492(7) 0.086(3) Uani 1 1 d D
H20A H 0.3194 0.7255 0.1443 0.103 Uiso 1 1 calc R
H20B H 0.4010 0.8309 0.0833 0.103 Uiso 1 1 calc R
C21 C 0.5344(7) 0.4045(7) 1.1813(5) 0.0519(17) Uani 1 1 d .
H21A H 0.4865 0.4547 1.2465 0.062 Uiso 1 1 calc R
C22 C 0.6295(6) 0.4484(6) 1.0895(5) 0.0402(13) Uani 1 1 d .
H22A H 0.6443 0.5272 1.0936 0.048 Uiso 1 1 calc R
C23 C 0.7023(6) 0.3755(5) 0.9921(5) 0.0326(11) Uani 1 1 d .
C24 C 0.6779(6) 0.2545(5) 0.9885(4) 0.0298(11) Uani 1 1 d .
C25 C 0.5803(6) 0.2149(5) 1.0861(5) 0.0351(12) Uani 1 1 d .
C26 C 0.5556(7) 0.0970(6) 1.0906(6) 0.0459(15) Uani 1 1 d .
H26A H 0.4894 0.0734 1.1545 0.055 Uiso 1 1 calc R
C27 C 0.6295(7) 0.0157(6) 1.0003(6) 0.0453(15) Uani 1 1 d .
H27A H 0.6175 -0.0651 1.0056 0.054 Uiso 1 1 calc R
C28 C 0.7232(7) 0.0509(6) 0.8994(5) 0.0392(13) Uani 1 1 d .
C29 C 0.7460(6) 0.1710(5) 0.8957(5) 0.0329(12) Uani 1 1 d .
H29A H 0.8078 0.1957 0.8298 0.040 Uiso 1 1 calc R
C30 C 0.7957(9) -0.1500(6) 0.8144(6) 0.061(2) Uani 1 1 d .
H30A H 0.8511 -0.1905 0.7419 0.091 Uiso 1 1 calc R
H30B H 0.6903 -0.1546 0.8309 0.091 Uiso 1 1 calc R
H30C H 0.8457 -0.1919 0.8751 0.091 Uiso 1 1 calc R
C31 C 0.8119(6) 0.4237(4) 0.8933(4) 0.0271(10) Uani 1 1 d .
H31A H 0.7875 0.4121 0.8195 0.032 Uiso 1 1 calc R
C32 C 0.9796(6) 0.3463(5) 0.8925(4) 0.0335(12) Uani 1 1 d .
H32A H 0.9856 0.2578 0.8829 0.040 Uiso 1 1 calc R
C33 C 1.0363(7) 0.3530(6) 1.0044(5) 0.0370(13) Uani 1 1 d .
H33A H 0.9869 0.4354 1.0397 0.044 Uiso 1 1 calc R
H33B H 1.0105 0.2895 1.0597 0.044 Uiso 1 1 calc R
C34 C 1.2146(8) 0.3291(6) 0.9692(5) 0.0466(15) Uani 1 1 d .
H34A H 1.2591 0.3092 1.0381 0.056 Uiso 1 1 calc R
C35 C 1.2445(9) 0.4510(7) 0.9122(7) 0.065(2) Uani 1 1 d .
H35A H 1.2146 0.5162 0.9701 0.078 Uiso 1 1 calc R
H35B H 1.3545 0.4360 0.8776 0.078 Uiso 1 1 calc R
C36 C 1.1491(9) 0.4939(7) 0.8189(7) 0.059(2) Uani 1 1 d .
H36A H 1.2118 0.5205 0.7496 0.070 Uiso 1 1 calc R
H36B H 1.0586 0.5644 0.8466 0.070 Uiso 1 1 calc R
C37 C 1.2373(7) 0.2658(8) 0.7677(5) 0.062(2) Uani 1 1 d .
H37A H 1.3213 0.2873 0.7121 0.075 Uiso 1 1 calc R
H37B H 1.2115 0.1990 0.7353 0.075 Uiso 1 1 calc R
C38 C 1.2892(7) 0.2202(7) 0.8820(5) 0.0524(17) Uani 1 1 d .
H38A H 1.4024 0.2047 0.8668 0.063 Uiso 1 1 calc R
C39 C 1.2534(8) 0.0991(7) 0.9316(7) 0.0622(19) Uani 1 1 d D
H39A H 1.2704 0.0784 1.0058 0.075 Uiso 1 1 calc R
C40 C 1.2032(11) 0.0204(8) 0.8878(9) 0.102(3) Uani 1 1 d D
H40A H 1.1833 0.0343 0.8139 0.122 Uiso 1 1 calc R
H40B H 1.1870 -0.0503 0.9302 0.122 Uiso 1 1 calc R
Cl1 Cl -0.0507(3) 0.5935(2) 0.5821(2) 0.0590(7) Uani 1 1 d .
Cl2 Cl -0.0400(3) 0.2549(2) 0.60789(19) 0.0455(5) Uani 1 1 d .
Cl3 Cl 0.3399(3) 0.3480(2) 0.46556(19) 0.0541(6) Uani 1 1 d .
Cl4 Cl 0.1461(3) 0.5564(2) 0.2571(2) 0.0507(6) Uani 1 1 d .
Cl5 Cl 0.1797(3) 0.2135(2) 0.26993(19) 0.0424(5) Uani 1 1 d .
Cl6 Cl -0.2342(3) 0.4501(2) 0.3623(2) 0.0528(6) Uani 1 1 d .
Cl7 Cl 0.4867(2) 0.66662(17) 0.84590(16) 0.0579(4) Uani 1 1 d .
N1 N 0.7317(6) 1.1754(5) 0.4515(6) 0.0496(14) Uani 1 1 d .
H1B H 0.7587 1.2431 0.4306 0.060 Uiso 1 1 calc R
N2 N 0.3697(6) 0.7436(5) 0.5224(4) 0.0385(12) Uani 1 1 d .
H2 H 0.4378 0.6786 0.5502 0.046 Uiso 1 1 d R
N3 N 0.5105(6) 0.2951(5) 1.1786(4) 0.0429(12) Uani 1 1 d .
H3A H 0.4490 0.2720 1.2366 0.051 Uiso 1 1 calc R
N4 N 1.0972(6) 0.3797(5) 0.7915(4) 0.0437(12) Uani 1 1 d .
H4 H 1.0503 0.4294 0.7250 0.052 Uiso 1 1 d R
O1 O 0.8959(5) 0.8092(4) 0.1215(4) 0.0562(12) Uani 1 1 d .
O2 O 0.4805(5) 0.8807(4) 0.6745(3) 0.0548(12) Uani 1 1 d .
H2B H 0.4419 0.8237 0.7001 0.082 Uiso 1 1 calc R
O3 O 0.7954(6) -0.0238(4) 0.8078(4) 0.0526(12) Uani 1 1 d .
O4 O 0.7977(5) 0.5528(4) 0.9056(4) 0.0435(10) Uani 1 1 d .
H4A H 0.7081 0.5950 0.9055 0.065 Uiso 1 1 calc R
O1W O 0.5387(7) 0.5243(5) 0.6183(5) 0.0764(16) Uani 1 1 d .
H1WB H 0.6205 0.4895 0.5684 0.115 Uiso 1 1 d R
H1WC H 0.5640 0.5434 0.6776 0.115 Uiso 1 1 d R

loop_
_atom_site_aniso_label
_atom_site_aniso_U_11
_atom_site_aniso_U_22
_atom_site_aniso_U_33
_atom_site_aniso_U_23
_atom_site_aniso_U_13
_atom_site_aniso_U_12
Bi1 0.02768(8) 0.03380(8) 0.02798(8) 0.00065(6) -0.00505(6) -0.01262(6)
C1 0.044(4) 0.053(4) 0.060(4) -0.011(3) -0.010(3) -0.015(3)
C2 0.045(3) 0.046(3) 0.040(3) -0.005(3) -0.012(3) -0.016(3)
C3 0.033(3) 0.037(3) 0.039(3) 0.004(2) -0.016(2) -0.019(2)
C4 0.032(3) 0.032(3) 0.043(3) 0.003(2) -0.014(2) -0.025(2)
C5 0.032(3) 0.051(4) 0.043(4) 0.005(3) -0.016(3) -0.020(3)
C6 0.041(4) 0.051(4) 0.056(4) 0.011(3) -0.008(3) -0.021(3)
C7 0.040(4) 0.060(4) 0.049(5) 0.003(4) -0.002(3) -0.028(3)
C8 0.034(3) 0.058(4) 0.041(3) -0.004(3) -0.009(3) -0.010(3)
C9 0.027(3) 0.046(4) 0.048(4) 0.004(3) -0.009(3) -0.011(3)
C10 0.076(5) 0.043(4) 0.065(5) -0.010(3) -0.031(4) -0.019(4)
C11 0.043(3) 0.046(3) 0.034(3) 0.005(3) -0.009(3) -0.015(3)
C12 0.042(3) 0.030(3) 0.035(3) 0.000(2) -0.008(3) -0.029(3)
C13 0.051(4) 0.029(3) 0.052(4) 0.012(3) -0.022(3) -0.021(3)
C14 0.040(3) 0.048(3) 0.060(4) 0.015(3) -0.017(3) -0.016(3)
C15 0.045(4) 0.057(4) 0.058(4) -0.008(3) -0.006(3) -0.024(3)
C16 0.056(5) 0.048(4) 0.045(5) 0.018(4) 0.000(4) -0.021(4)
C17 0.055(4) 0.040(4) 0.060(5) -0.003(3) -0.018(4) -0.032(3)
C18 0.066(4) 0.041(3) 0.051(4) 0.008(3) -0.026(3) -0.041(3)
C19 0.142(8) 0.105(7) 0.047(4) 0.017(4) -0.028(5) -0.102(7)
C20 0.110(8) 0.076(6) 0.074(6) -0.009(5) 0.020(5) -0.058(6)
C21 0.038(3) 0.070(5) 0.037(3) -0.012(3) 0.004(3) -0.005(3)
C22 0.035(3) 0.047(3) 0.040(3) -0.009(3) -0.002(3) -0.015(3)
C23 0.027(3) 0.037(3) 0.034(3) 0.001(2) -0.007(2) -0.010(2)
C24 0.026(3) 0.034(3) 0.030(3) 0.004(2) -0.004(2) -0.012(2)
C25 0.025(3) 0.039(3) 0.038(3) 0.010(3) -0.002(2) -0.010(2)
C26 0.032(3) 0.047(3) 0.053(4) 0.008(3) 0.000(3) -0.011(3)
C27 0.036(3) 0.041(3) 0.062(4) 0.007(3) -0.006(3) -0.019(3)
C28 0.037(3) 0.040(3) 0.044(3) -0.004(3) -0.009(3) -0.014(3)
C29 0.036(3) 0.030(3) 0.033(3) 0.011(2) -0.001(2) -0.018(2)
C30 0.092(6) 0.040(3) 0.066(5) -0.006(3) -0.022(4) -0.040(4)
C31 0.033(3) 0.022(2) 0.032(3) 0.000(2) -0.009(2) -0.015(2)
C32 0.028(3) 0.043(3) 0.029(3) 0.003(2) -0.003(2) -0.012(2)
C33 0.045(4) 0.043(3) 0.031(3) 0.009(3) -0.015(3) -0.021(3)
C34 0.046(4) 0.066(4) 0.034(3) 0.016(3) -0.021(3) -0.020(3)
C35 0.062(5) 0.066(5) 0.090(6) 0.015(4) -0.036(5) -0.043(4)
C36 0.066(5) 0.051(4) 0.076(5) 0.032(4) -0.029(4) -0.040(4)
C37 0.029(3) 0.112(6) 0.035(3) -0.009(4) 0.003(3) -0.010(4)
C38 0.030(3) 0.073(5) 0.043(4) 0.004(3) -0.006(3) -0.001(3)
C39 0.042(4) 0.060(4) 0.077(5) 0.001(4) -0.017(4) 0.000(3)
C40 0.099(8) 0.077(6) 0.099(8) -0.029(6) 0.012(6) -0.001(6)
Cl1 0.0681(17) 0.0496(13) 0.0566(15) -0.0233(11) -0.0024(13) -0.0161(12)
Cl2 0.0584(12) 0.0530(12) 0.0335(9) 0.0065(8) -0.0070(8) -0.0328(10)
Cl3 0.0384(10) 0.0860(16) 0.0444(10) 0.0180(10) -0.0182(8) -0.0250(10)
Cl4 0.0547(13) 0.0539(12) 0.0518(12) 0.0205(10) -0.0184(10) -0.0282(10)
Cl5 0.0500(13) 0.0375(10) 0.0373(11) -0.0046(8) 0.0000(9) -0.0153(9)
Cl6 0.0491(11) 0.0559(11) 0.0658(14) 0.0136(10) -0.0274(10) -0.0259(9)
Cl7 0.0577(10) 0.0563(10) 0.0580(10) 0.0166(8) -0.0153(8) -0.0158(8)
N1 0.045(3) 0.037(3) 0.071(4) 0.001(3) -0.015(3) -0.017(3)
N2 0.045(3) 0.028(2) 0.039(3) 0.015(2) -0.007(2) -0.010(2)
N3 0.035(3) 0.052(3) 0.038(3) -0.003(2) 0.009(2) -0.018(2)
N4 0.036(3) 0.066(3) 0.031(3) 0.013(2) -0.011(2) -0.019(3)
O1 0.058(3) 0.060(3) 0.043(3) -0.006(2) -0.001(2) -0.011(2)
O2 0.070(3) 0.067(3) 0.035(2) 0.010(2) -0.009(2) -0.035(3)
O3 0.078(3) 0.037(2) 0.042(2) -0.0105(19) 0.001(2) -0.025(2)
O4 0.046(3) 0.031(2) 0.053(3) 0.0034(19) -0.006(2) -0.015(2)
O1W 0.081(4) 0.060(3) 0.082(4) -0.008(3) -0.025(3) -0.003(3)

loop_
_atom_type_symbol
_atom_type_description
_atom_type_scat_dispersion_real
_atom_type_scat_dispersion_imag
_atom_type_scat_source
C C 0.0033 0.0016 'International Tables Vol C Tables 4.2.6.8 and 6.1.1.4'
H H 0.0000 0.0000 'International Tables Vol C Tables 4.2.6.8 and 6.1.1.4'
N N 0.0061 0.0033 'International Tables Vol C Tables 4.2.6.8 and 6.1.1.4'
O O 0.0106 0.0060 'International Tables Vol C Tables 4.2.6.8 and 6.1.1.4'
Cl Cl 0.1484 0.1585 'International Tables Vol C Tables 4.2.6.8 and 6.1.1.4'
Bi Bi -4.1077 10.2566 'International Tables Vol C Tables 4.2.6.8 and 6.1.1.4'

loop_
_geom_angle_atom_site_label_1
_geom_angle_atom_site_label_2
_geom_angle_atom_site_label_3
_geom_angle
Cl4 Bi1 Cl3 88.59(8)
Cl4 Bi1 Cl5 88.74(8)
Cl3 Bi1 Cl5 85.51(8)
Cl4 Bi1 Cl1 93.06(9)
Cl3 Bi1 Cl1 91.69(9)
Cl5 Bi1 Cl1 176.63(10)
Cl4 Bi1 Cl2 177.38(10)
Cl3 Bi1 Cl2 91.40(8)
Cl5 Bi1 Cl2 93.87(7)
Cl1 Bi1 Cl2 84.32(8)
Cl4 Bi1 Cl6 92.09(8)
Cl3 Bi1 Cl6 174.58(9)
Cl5 Bi1 Cl6 89.13(8)
Cl1 Bi1 Cl6 93.64(9)
Cl2 Bi1 Cl6 88.17(7)
N1 C1 C2 119.0(6)
N1 C1 H1A 120.5
C2 C1 H1A 120.5
C3 C2 C1 122.1(6)
C3 C2 H2A 118.9
C1 C2 H2A 118.9
C2 C3 C4 118.7(5)
C2 C3 C11 118.6(5)
C4 C3 C11 122.7(5)
C5 C4 C3 118.2(6)
C5 C4 C9 117.6(6)
C3 C4 C9 124.2(5)
N1 C5 C4 119.0(6)
N1 C5 C6 118.9(6)
C4 C5 C6 122.1(7)
C7 C6 C5 119.1(7)
C7 C6 H6A 120.4
C5 C6 H6A 120.4
C6 C7 C8 120.9(7)
C6 C7 H7A 119.5
C8 C7 H7A 119.5
O1 C8 C9 123.9(6)
O1 C8 C7 115.6(6)
C9 C8 C7 120.5(6)
C8 C9 C4 119.6(6)
C8 C9 H9A 120.2
C4 C9 H9A 120.2
O1 C10 H10A 109.5
O1 C10 H10B 109.5
H10A C10 H10B 109.5
O1 C10 H10C 109.5
H10A C10 H10C 109.5
H10B C10 H10C 109.5
O2 C11 C12 111.0(5)
O2 C11 C3 106.3(5)
C12 C11 C3 109.2(4)
O2 C11 H11A 110.1
C12 C11 H11A 110.1
C3 C11 H11A 110.1
C13 C12 C11 117.6(5)
C13 C12 N2 106.2(4)
C11 C12 N2 111.6(4)
C13 C12 H12A 107.0
C11 C12 H12A 107.0
N2 C12 H12A 107.0
C12 C13 C14 109.8(5)
C12 C13 H13A 109.7
C14 C13 H13A 109.7
C12 C13 H13B 109.7
C14 C13 H13B 109.7
H13A C13 H13B 108.2
C13 C14 C15 107.7(5)
C13 C14 C18 111.3(5)
C15 C14 C18 107.2(5)
C13 C14 H14A 110.2
C15 C14 H14A 110.2
C18 C14 H14A 110.2
C16 C15 C14 108.4(5)
C16 C15 H15A 110.0
C14 C15 H15A 110.0
C16 C15 H15B 110.0
C14 C15 H15B 110.0
H15A C15 H15B 108.4
N2 C16 C15 109.2(5)
N2 C16 H16A 109.8
C15 C16 H16A 109.8
N2 C16 H16B 109.8
C15 C16 H16B 109.8
H16A C16 H16B 108.3
N2 C17 C18 110.5(5)
N2 C17 H17A 109.6
C18 C17 H17A 109.6
N2 C17 H17B 109.6
C18 C17 H17B 109.6
H17A C17 H17B 108.1
C19 C18 C17 114.0(7)
C19 C18 C14 113.4(5)
C17 C18 C14 107.2(5)
C19 C18 H18A 107.3
C17 C18 H18A 107.3
C14 C18 H18A 107.3
C20 C19 C18 131.9(7)
C20 C19 H19A 114.1
C18 C19 H19A 114.1
C19 C20 H20A 120.0
C19 C20 H20B 120.0
H20A C20 H20B 120.0
N3 C21 C22 121.7(6)
N3 C21 H21A 119.1
C22 C21 H21A 119.1
C23 C22 C21 120.2(6)
C23 C22 H22A 119.9
C21 C22 H22A 119.9
C22 C23 C24 118.6(5)
C22 C23 C31 119.3(5)
C24 C23 C31 122.0(5)
C29 C24 C25 117.5(5)
C29 C24 C23 124.3(5)
C25 C24 C23 118.2(5)
N3 C25 C26 119.5(5)
N3 C25 C24 119.0(5)
C26 C25 C24 121.5(6)
C27 C26 C25 119.4(6)
C27 C26 H26A 120.3
C25 C26 H26A 120.3
C26 C27 C28 121.8(6)
C26 C27 H27A 119.1
C28 C27 H27A 119.1
O3 C28 C29 117.6(5)
O3 C28 C27 124.3(5)
C29 C28 C27 118.1(5)
C24 C29 C28 121.6(5)
C24 C29 H29A 119.2
C28 C29 H29A 119.2
O3 C30 H30A 109.5
O3 C30 H30B 109.5
H30A C30 H30B 109.5
O3 C30 H30C 109.5
H30A C30 H30C 109.5
H30B C30 H30C 109.5
O4 C31 C32 109.0(4)
O4 C31 C23 112.1(4)
C32 C31 C23 108.7(4)
O4 C31 H31A 109.0
C32 C31 H31A 109.0
C23 C31 H31A 109.0
N4 C32 C31 113.0(4)
N4 C32 C33 107.3(4)
C31 C32 C33 115.6(5)
N4 C32 H32A 106.9
C31 C32 H32A 106.9
C33 C32 H32A 106.9
C34 C33 C32 107.2(5)
C34 C33 H33A 110.3
C32 C33 H33A 110.3
C34 C33 H33B 110.3
C32 C33 H33B 110.3
H33A C33 H33B 108.5
C35 C34 C38 109.4(6)
C35 C34 C33 107.1(6)
C38 C34 C33 110.7(5)
C35 C34 H34A 109.9
C38 C34 H34A 109.9
C33 C34 H34A 109.9
C36 C35 C34 109.1(5)
C36 C35 H35A 109.9
C34 C35 H35A 109.9
C36 C35 H35B 109.9
C34 C35 H35B 109.9
H35A C35 H35B 108.3
C35 C36 N4 107.6(5)
C35 C36 H36A 110.2
N4 C36 H36A 110.2
C35 C36 H36B 110.2
N4 C36 H36B 110.2
H36A C36 H36B 108.5
N4 C37 C38 109.1(5)
N4 C37 H37A 109.9
C38 C37 H37A 109.9
N4 C37 H37B 109.9
C38 C37 H37B 109.9
H37A C37 H37B 108.3
C39 C38 C34 111.4(5)
C39 C38 C37 114.7(7)
C34 C38 C37 107.6(5)
C39 C38 H38A 107.6
C34 C38 H38A 107.6
C37 C38 H38A 107.6
C40 C39 C38 130.7(9)
C40 C39 H39A 114.6
C38 C39 H39A 114.6
C39 C40 H40A 120.0
C39 C40 H40B 120.0
H40A C40 H40B 120.0
C1 N1 C5 122.9(6)
C1 N1 H1B 118.6
C5 N1 H1B 118.6
C17 N2 C16 108.3(6)
C17 N2 C12 106.9(4)
C16 N2 C12 113.0(5)
C17 N2 H2 111.4
C16 N2 H2 109.5
C12 N2 H2 107.8
C21 N3 C25 122.3(5)
C21 N3 H3A 118.9
C25 N3 H3A 118.9
C37 N4 C32 107.3(5)
C37 N4 C36 109.0(5)
C32 N4 C36 112.2(5)
C37 N4 H4 121.2
C32 N4 H4 114.9
C36 N4 H4 91.1
C8 O1 C10 118.7(5)
C11 O2 H2B 109.5
C28 O3 C30 119.6(5)
C31 O4 H4A 109.5
H1WB O1W H1WC 109.5

loop_
_geom_bond_atom_site_label_1
_geom_bond_atom_site_label_2
_geom_bond_distance
Bi1 Cl4 2.602(2)
Bi1 Cl3 2.638(2)
Bi1 Cl5 2.711(2)
Bi1 Cl1 2.714(3)
Bi1 Cl2 2.824(2)
Bi1 Cl6 2.845(2)
C1 N1 1.337(9)
C1 C2 1.368(8)
C1 H1A 0.9300
C2 C3 1.364(8)
C2 H2A 0.9300
C3 C4 1.419(8)
C3 C11 1.554(7)
C4 C5 1.410(8)
C4 C9 1.428(9)
C5 N1 1.362(9)
C5 C6 1.438(10)
C6 C7 1.347(10)
C6 H6A 0.9300
C7 C8 1.426(9)
C7 H7A 0.9300
C8 O1 1.353(8)
C8 C9 1.411(8)
C9 H9A 0.9300
C10 O1 1.419(7)
C10 H10A 0.9600
C10 H10B 0.9600
C10 H10C 0.9600
C11 O2 1.407(7)
C11 C12 1.545(8)
C11 H11A 0.9800
C12 C13 1.523(8)
C12 N2 1.554(7)
C12 H12A 0.9800
C13 C14 1.526(8)
C13 H13A 0.9700
C13 H13B 0.9700
C14 C15 1.540(9)
C14 C18 1.557(9)
C14 H14A 0.9800
C15 C16 1.538(10)
C15 H15A 0.9700
C15 H15B 0.9700
C16 N2 1.525(9)
C16 H16A 0.9700
C16 H16B 0.9700
C17 N2 1.488(8)
C17 C18 1.548(9)
C17 H17A 0.9700
C17 H17B 0.9700
C18 C19 1.494(9)
C18 H18A 0.9800
C19 C20 1.239(9)
C19 H19A 0.9300
C20 H20A 0.9300
C20 H20B 0.9300
C21 N3 1.300(8)
C21 C22 1.386(8)
C21 H21A 0.9300
C22 C23 1.378(8)
C22 H22A 0.9300
C23 C24 1.429(7)
C23 C31 1.536(7)
C24 C29 1.398(8)
C24 C25 1.420(7)
C25 N3 1.375(8)
C25 C26 1.387(8)
C26 C27 1.367(9)
C26 H26A 0.9300
C27 C28 1.407(8)
C27 H27A 0.9300
C28 O3 1.336(7)
C28 C29 1.404(7)
C29 H29A 0.9300
C30 O3 1.396(6)
C30 H30A 0.9600
C30 H30B 0.9600
C30 H30C 0.9600
C31 O4 1.414(6)
C31 C32 1.528(7)
C31 H31A 0.9800
C32 N4 1.523(7)
C32 C33 1.548(8)
C32 H32A 0.9800
C33 C34 1.544(8)
C33 H33A 0.9700
C33 H33B 0.9700
C34 C35 1.535(9)
C34 C38 1.540(10)
C34 H34A 0.9800
C35 C36 1.533(9)
C35 H35A 0.9700
C35 H35B 0.9700
C36 N4 1.558(8)
C36 H36A 0.9700
C36 H36B 0.9700
C37 N4 1.504(8)
C37 C38 1.542(9)
C37 H37A 0.9700
C37 H37B 0.9700
C38 C39 1.520(10)
C38 H38A 0.9800
C39 C40 1.289(10)
C39 H39A 0.9300
C40 H40A 0.9300
C40 H40B 0.9300
N1 H1B 0.8600
N2 H2 0.9027
N3 H3A 0.8600
N4 H4 1.0316
O2 H2B 0.8200
O4 H4A 0.8200
O1W H1WB 0.8499
O1W H1WC 0.8500
